data_4120219
loop_
_publ_author_name
'Taryn D. Palluccio'
'Elena V. Rybak-Akimova'
'Subhojit Majumdar'
'Xiaochen Cai'
'Megan Chui'
'Manuel Temprado'
'Jared S. Silvia'
'Anthony F. Cozzolino'
'Daniel Tofan'
'Alexandra Velian'
'Christopher C. Cummins'
'Burjor Captain'
'Carl D. Hoff'

_publ_section_title
;
 Thermodynamic and Kinetic Study of Cleavage of the N-O Bond of N-Oxides
 by a Vanadium(III) Complex: Enhanced Oxygen Atom Transfer Reaction Rates
 for Adducts of Nitrous Oxide and Mesityl Nitrile Oxide
;
_journal_name_full 'Journal of the American Chemical Society'
_journal_page_first 11357
_journal_page_last 11372
_journal_paper_doi 10.1021/ja405395z
_journal_volume 135
_journal_year 2013
_chemical_formula_sum 'C36 H54 N3 O V'
_chemical_formula_weight 595.76
_chemical_name_systematic
; 
 ? 
;
_space_group_IT_number 220
_symmetry_cell_setting cubic
_symmetry_space_group_name_Hall 'I -4bd 2c 3'
_symmetry_space_group_name_H-M 'I -4 3 d'
_atom_sites_solution_hydrogens geom
_atom_sites_solution_primary direct
_atom_sites_solution_secondary difmap
_audit_creation_method SHELXL-97
_cell_angle_alpha 90.00
_cell_angle_beta 90.00
_cell_angle_gamma 90.00
_cell_formula_units_Z 16
_cell_length_a 24.0912(9)
_cell_length_b 24.0912(9)
_cell_length_c 24.0912(9)
_cell_measurement_reflns_used 6521
_cell_measurement_temperature 296(2)
_cell_measurement_theta_max 22.76
_cell_measurement_theta_min 2.39
_cell_volume 13982.2(9)
_computing_cell_refinement 'SAINT+  V7.46A (Bruker, 2007)'
_computing_data_collection 'APEX2 v2.2-0 (Bruker, 2007)'
_computing_data_reduction 'SAINT+  V7.46A (Bruker, 2007)'
_computing_molecular_graphics 'XSHELL v4.02 (Bruker, 2000)'
_computing_publication_material 'XCIF v6.12 (Bruker, 2001)'
_computing_structure_refinement 'SHELXL-97 (Sheldrick, 2008)'
_computing_structure_solution 'SHELXS-97 (Sheldrick, 2008)'
_diffrn_ambient_temperature 296(2)
_diffrn_measured_fraction_theta_full 1.000
_diffrn_measured_fraction_theta_max 1.000
_diffrn_measurement_device_type 'Bruker SMART APEX2 CCD diffractometer'
_diffrn_measurement_method 'omega scans'
_diffrn_radiation_monochromator graphite
_diffrn_radiation_source 'fine-focus sealed tube'
_diffrn_radiation_type MoK\a
_diffrn_radiation_wavelength 0.71073
_diffrn_reflns_av_R_equivalents 0.0421
_diffrn_reflns_av_sigmaI/netI 0.0221
_diffrn_reflns_limit_h_max 28
_diffrn_reflns_limit_h_min -31
_diffrn_reflns_limit_k_max 31
_diffrn_reflns_limit_k_min -24
_diffrn_reflns_limit_l_max 13
_diffrn_reflns_limit_l_min -31
_diffrn_reflns_number 29806
_diffrn_reflns_theta_full 28.05
_diffrn_reflns_theta_max 28.05
_diffrn_reflns_theta_min 2.07
_exptl_absorpt_coefficient_mu 0.313
_exptl_absorpt_correction_T_max 0.7461
_exptl_absorpt_correction_T_min 0.6359
_exptl_absorpt_correction_type multi-scan
_exptl_absorpt_process_details '(SADABS 2007/4 Bruker)'
_exptl_crystal_colour Red
_exptl_crystal_density_diffrn 1.132
_exptl_crystal_description Block
_exptl_crystal_F_000 5152
_exptl_crystal_size_max 0.42
_exptl_crystal_size_mid 0.32
_exptl_crystal_size_min 0.06
_refine_diff_density_max 0.198
_refine_diff_density_min -0.147
_refine_diff_density_rms 0.032
_refine_ls_abs_structure_details 'Flack H D (1983), Acta Cryst. A39, 876-881'
_refine_ls_abs_structure_Flack 0.00(3)
_refine_ls_extinction_method none
_refine_ls_goodness_of_fit_ref 1.047
_refine_ls_hydrogen_treatment constr
_refine_ls_matrix_type full
_refine_ls_number_parameters 129
_refine_ls_number_reflns 2775
_refine_ls_number_restraints 0
_refine_ls_restrained_S_all 1.047
_refine_ls_R_factor_all 0.0495
_refine_ls_R_factor_gt 0.0360
_refine_ls_shift/su_max 0.003
_refine_ls_shift/su_mean 0.000
_refine_ls_structure_factor_coef Fsqd
_refine_ls_weighting_details 'calc w=1/[\s^2^(Fo^2^)+(0.0600P)^2^+1.6405P] where P=(Fo^2^+2Fc^2^)/3'
_refine_ls_weighting_scheme calc
_refine_ls_wR_factor_gt 0.0911
_refine_ls_wR_factor_ref 0.1007
_reflns_number_gt 2304
_reflns_number_total 2775
_reflns_threshold_expression >2sigma(I)
_cod_data_source_file ja405395z_si_002.cif
_cod_data_source_block collect_0m
_cod_database_code 4120219

loop_
_symmetry_equiv_pos_as_xyz
'x, y, z'
'-x+1/2, -y, z+1/2'
'-x, y+1/2, -z+1/2'
'x+1/2, -y+1/2, -z'
'z, x, y'
'z+1/2, -x+1/2, -y'
'-z+1/2, -x, y+1/2'
'-z, x+1/2, -y+1/2'
'y, z, x'
'-y, z+1/2, -x+1/2'
'y+1/2, -z+1/2, -x'
'-y+1/2, -z, x+1/2'
'y+1/4, x+1/4, z+1/4'
'-y+1/4, -x+3/4, z+3/4'
'y+3/4, -x+1/4, -z+3/4'
'-y+3/4, x+3/4, -z+1/4'
'x+1/4, z+1/4, y+1/4'
'-x+3/4, z+3/4, -y+1/4'
'-x+1/4, -z+3/4, y+3/4'
'x+3/4, -z+1/4, -y+3/4'
'z+1/4, y+1/4, x+1/4'
'z+3/4, -y+1/4, -x+3/4'
'-z+3/4, y+3/4, -x+1/4'
'-z+1/4, -y+3/4, x+3/4'
'x+1/2, y+1/2, z+1/2'
'-x+1, -y+1/2, z+1'
'-x+1/2, y+1, -z+1'
'x+1, -y+1, -z+1/2'
'z+1/2, x+1/2, y+1/2'
'z+1, -x+1, -y+1/2'
'-z+1, -x+1/2, y+1'
'-z+1/2, x+1, -y+1'
'y+1/2, z+1/2, x+1/2'
'-y+1/2, z+1, -x+1'
'y+1, -z+1, -x+1/2'
'-y+1, -z+1/2, x+1'
'y+3/4, x+3/4, z+3/4'
'-y+3/4, -x+5/4, z+5/4'
'y+5/4, -x+3/4, -z+5/4'
'-y+5/4, x+5/4, -z+3/4'
'x+3/4, z+3/4, y+3/4'
'-x+5/4, z+5/4, -y+3/4'
'-x+3/4, -z+5/4, y+5/4'
'x+5/4, -z+3/4, -y+5/4'
'z+3/4, y+3/4, x+3/4'
'z+5/4, -y+3/4, -x+5/4'
'-z+5/4, y+5/4, -x+3/4'
'-z+3/4, -y+5/4, x+5/4'

loop_
_atom_site_label
_atom_site_type_symbol
_atom_site_fract_x
_atom_site_fract_y
_atom_site_fract_z
_atom_site_U_iso_or_equiv
_atom_site_adp_type
_atom_site_occupancy
_atom_site_symmetry_multiplicity
_atom_site_calc_flag
_atom_site_refinement_flags
V1 V 1.063690(13) 0.563690(13) 0.936310(13) 0.03957(14) Uani 1 3 d S
O1 O 1.10180(6) 0.60180(6) 0.89820(6) 0.0570(6) Uani 1 3 d S
N1 N 0.99205(6) 0.56254(7) 0.90507(6) 0.0443(4) Uani 1 1 d .
C1 C 0.97604(9) 0.57275(10) 0.84537(8) 0.0552(5) Uani 1 1 d .
C2 C 0.93068(11) 0.53119(13) 0.82857(10) 0.0759(7) Uani 1 1 d .
H2A H 0.9447 0.4941 0.8320 0.114 Uiso 1 1 calc R
H2B H 0.9199 0.5378 0.7908 0.114 Uiso 1 1 calc R
H2C H 0.8990 0.5357 0.8524 0.114 Uiso 1 1 calc R
C3 C 1.02570(10) 0.56313(13) 0.80756(9) 0.0711(7) Uani 1 1 d .
H3A H 1.0537 0.5904 0.8152 0.107 Uiso 1 1 calc R
H3B H 1.0142 0.5662 0.7695 0.107 Uiso 1 1 calc R
H3C H 1.0405 0.5267 0.8141 0.107 Uiso 1 1 calc R
C4 C 0.95486(15) 0.63158(12) 0.83769(11) 0.0865(9) Uani 1 1 d .
H4A H 0.9223 0.6370 0.8600 0.130 Uiso 1 1 calc R
H4B H 0.9458 0.6375 0.7993 0.130 Uiso 1 1 calc R
H4C H 0.9831 0.6574 0.8488 0.130 Uiso 1 1 calc R
C5 C 0.94642(7) 0.56008(9) 0.94335(8) 0.0461(4) Uani 1 1 d .
C6 C 0.92484(9) 0.60809(9) 0.96692(8) 0.0511(5) Uani 1 1 d .
H6 H 0.9396 0.6423 0.9567 0.061 Uiso 1 1 calc R
C7 C 0.88200(9) 0.60652(11) 1.00509(10) 0.0602(6) Uani 1 1 d .
C8 C 0.86067(9) 0.55510(12) 1.01993(10) 0.0659(6) Uani 1 1 d .
H8 H 0.8320 0.5534 1.0457 0.079 Uiso 1 1 calc R
C9 C 0.88090(9) 0.50637(11) 0.99734(10) 0.0605(6) Uani 1 1 d .
C10 C 0.92409(8) 0.50919(9) 0.95914(9) 0.0529(5) Uani 1 1 d .
H10 H 0.9382 0.4766 0.9440 0.063 Uiso 1 1 calc R
C11 C 0.85918(12) 0.65907(13) 1.02991(12) 0.0811(8) Uani 1 1 d .
H11A H 0.8199 0.6608 1.0235 0.122 Uiso 1 1 calc R
H11B H 0.8769 0.6905 1.0130 0.122 Uiso 1 1 calc R
H11C H 0.8662 0.6594 1.0691 0.122 Uiso 1 1 calc R
C12 C 0.85700(12) 0.45022(12) 1.01418(12) 0.0826(8) Uani 1 1 d .
H12A H 0.8587 0.4464 1.0538 0.124 Uiso 1 1 calc R
H12B H 0.8782 0.4211 0.9971 0.124 Uiso 1 1 calc R
H12C H 0.8191 0.4478 1.0022 0.124 Uiso 1 1 calc R

loop_
_atom_site_aniso_label
_atom_site_aniso_U_11
_atom_site_aniso_U_22
_atom_site_aniso_U_33
_atom_site_aniso_U_23
_atom_site_aniso_U_13
_atom_site_aniso_U_12
V1 0.03957(14) 0.03957(14) 0.03957(14) -0.00076(12) -0.00076(12) 0.00076(12)
O1 0.0570(6) 0.0570(6) 0.0570(6) 0.0061(6) 0.0061(6) -0.0061(6)
N1 0.0426(8) 0.0518(9) 0.0384(8) 0.0001(7) -0.0020(6) 0.0039(7)
C1 0.0592(12) 0.0663(13) 0.0399(10) -0.0005(9) -0.0049(8) 0.0132(10)
C2 0.0670(15) 0.107(2) 0.0540(13) -0.0102(13) -0.0180(11) 0.0000(14)
C3 0.0738(15) 0.0991(18) 0.0404(10) 0.0002(12) 0.0025(10) 0.0076(15)
C4 0.126(3) 0.0814(17) 0.0521(13) 0.0110(13) -0.0045(16) 0.0348(18)
C5 0.0393(8) 0.0594(10) 0.0397(9) 0.0002(9) -0.0064(7) 0.0045(8)
C6 0.0488(11) 0.0593(12) 0.0452(10) -0.0031(9) -0.0027(8) 0.0076(9)
C7 0.0512(12) 0.0813(16) 0.0481(11) -0.0044(11) -0.0006(9) 0.0162(11)
C8 0.0458(11) 0.0993(19) 0.0527(12) 0.0049(13) 0.0070(9) 0.0083(12)
C9 0.0497(11) 0.0776(15) 0.0544(12) 0.0066(12) -0.0032(10) -0.0055(11)
C10 0.0471(11) 0.0583(12) 0.0532(11) -0.0008(9) -0.0042(9) 0.0007(9)
C11 0.0806(17) 0.098(2) 0.0650(15) -0.0099(14) 0.0136(13) 0.0333(15)
C12 0.0739(17) 0.097(2) 0.0767(18) 0.0118(15) 0.0035(13) -0.0242(15)

loop_
_atom_type_symbol
_atom_type_description
_atom_type_scat_dispersion_real
_atom_type_scat_dispersion_imag
_atom_type_scat_source
C C 0.0033 0.0016 'International Tables Vol C Tables 4.2.6.8 and 6.1.1.4'
H H 0.0000 0.0000 'International Tables Vol C Tables 4.2.6.8 and 6.1.1.4'
N N 0.0061 0.0033 'International Tables Vol C Tables 4.2.6.8 and 6.1.1.4'
O O 0.0106 0.0060 'International Tables Vol C Tables 4.2.6.8 and 6.1.1.4'
V V 0.3005 0.5294 'International Tables Vol C Tables 4.2.6.8 and 6.1.1.4'

loop_
_geom_angle_atom_site_label_1
_geom_angle_atom_site_label_2
_geom_angle_atom_site_label_3
_geom_angle
_geom_angle_site_symmetry_1
_geom_angle_site_symmetry_3
O1 V1 N1 107.87(5) . 11_567
O1 V1 N1 107.87(5) . 8_746
N1 V1 N1 111.03(5) 11_567 8_746
O1 V1 N1 107.87(5) . .
N1 V1 N1 111.03(5) 11_567 .
N1 V1 N1 111.02(5) 8_746 .
C5 N1 C1 115.03(15) . .
C5 N1 V1 116.45(11) . .
C1 N1 V1 127.79(13) . .
N1 C1 C4 110.76(17) . .
N1 C1 C3 110.16(17) . .
C4 C1 C3 109.5(2) . .
N1 C1 C2 109.07(19) . .
C4 C1 C2 109.7(2) . .
C3 C1 C2 107.58(19) . .
C6 C5 C10 118.49(19) . .
C6 C5 N1 120.96(19) . .
C10 C5 N1 120.5(2) . .
C7 C6 C5 121.9(2) . .
C6 C7 C8 118.2(2) . .
C6 C7 C11 120.9(2) . .
C8 C7 C11 120.9(2) . .
C9 C8 C7 121.7(2) . .
C8 C9 C10 118.9(2) . .
C8 C9 C12 121.0(2) . .
C10 C9 C12 120.1(2) . .
C9 C10 C5 120.9(2) . .

loop_
_geom_bond_atom_site_label_1
_geom_bond_atom_site_label_2
_geom_bond_distance
_geom_bond_site_symmetry_2
V1 O1 1.590(3) .
V1 N1 1.8829(15) 11_567
V1 N1 1.8829(15) 8_746
V1 N1 1.8830(15) .
N1 C5 1.436(2) .
N1 C1 1.509(2) .
C1 C4 1.518(3) .
C1 C3 1.522(3) .
C1 C2 1.537(4) .
C5 C6 1.389(3) .
C5 C10 1.392(3) .
C6 C7 1.383(3) .
C7 C8 1.388(4) .
C7 C11 1.504(4) .
C8 C9 1.383(4) .
C9 C10 1.391(3) .
C9 C12 1.525(4) .
